data_4031430
loop_
_publ_author_name
'Dewan, J.C.'
'Jones, G.R.'
'Edwards, A.J.'

_publ_section_title
;
 Crystal structures of octacesium and octarubidium docosaniobates
;
_journal_name_full
;
Journal of the Chemical Society. Dalton Transactions, Inorganic Chemistry 
(1972-)
;
_journal_page_first 968
_journal_page_last 972
_journal_volume 1978
_journal_year 1978
_chemical_formula_sum 'Nb11 O30 Rb4'
_chemical_name_systematic 'Rb4 Nb11 O30'
_space_group_IT_number 166
_symmetry_space_group_name_Hall '-R 3 2"'
_symmetry_space_group_name_H-M 'R -3 m :H'
_cell_angle_alpha 90
_cell_angle_beta 90
_cell_angle_gamma 120
_cell_formula_units_Z 3
_cell_length_a 7.53
_cell_length_b 7.53
_cell_length_c 43.39
_cell_volume 2130.641
_citation_journal_id_ASTM JCDTBI
_cod_data_source_file Dewan_JCDTBI_1978_330.cif
_cod_data_source_block Nb11O30Rb4
_cod_database_code 4031430

loop_
_symmetry_equiv_pos_as_xyz
x,y,z
-y,x-y,z
-x+y,-x,z
y,x,-z
-x,-x+y,-z
x-y,-y,-z
-x,-y,-z
y,-x+y,-z
x-y,x,-z
-y,-x,z
x,x-y,z
-x+y,y,z
x+2/3,y+1/3,z+1/3
-y+2/3,x-y+1/3,z+1/3
-x+y+2/3,-x+1/3,z+1/3
y+2/3,x+1/3,-z+1/3
-x+2/3,-x+y+1/3,-z+1/3
x-y+2/3,-y+1/3,-z+1/3
-x+2/3,-y+1/3,-z+1/3
y+2/3,-x+y+1/3,-z+1/3
x-y+2/3,x+1/3,-z+1/3
-y+2/3,-x+1/3,z+1/3
x+2/3,x-y+1/3,z+1/3
-x+y+2/3,y+1/3,z+1/3
x+1/3,y+2/3,z+2/3
-y+1/3,x-y+2/3,z+2/3
-x+y+1/3,-x+2/3,z+2/3
y+1/3,x+2/3,-z+2/3
-x+1/3,-x+y+2/3,-z+2/3
x-y+1/3,-y+2/3,-z+2/3
-x+1/3,-y+2/3,-z+2/3
y+1/3,-x+y+2/3,-z+2/3
x-y+1/3,x+2/3,-z+2/3
-y+1/3,-x+2/3,z+2/3
x+1/3,x-y+2/3,z+2/3
-x+y+1/3,y+2/3,z+2/3

loop_
_atom_site_label
_atom_site_type_symbol
_atom_site_fract_x
_atom_site_fract_y
_atom_site_fract_z
_atom_site_occupancy
_atom_site_U_iso_or_equiv
O2 O-2 0.2482 0.1241 0.1228 1 0.0
Nb2 Nb+5 0 0 0.09956 1 0.0
O1 O-2 0.1242 0.2484 0.0698 1 0.0
Nb1 Nb+5 0.1677 0.3354 0.0288 1 0.0
O3 O-2 0.2824 0.1412 0.0191 1 0.0
Nb3 Nb+5 0.33333 0.16667 0.16667 1 0.0
Rb1 Rb+1 0.6667 0.3333 0.0664 1 0.0
O4 O-2 0.448 0.896 0.0316 1 0.0
O5 O-2 0.1252 0.2504 0.1752 1 0.0
Rb2 Rb+1 0.3333 0.6667 0.1187 1 0.0
